data_4118993
loop_
_publ_author_name
'Holger Braunschweig'
'Alexander Damme'
'J. Oscar C. Jimenez-Halla'
'Christian H\"orl'
'Ivo Krummenacher'
'Thomas Kupfer'
'Lisa Mail\"ander'
'Krzysztof Radacki'

_publ_section_title
;
 1-Heteroaromatic-Substituted Tetraphenylboroles: \p-\p Interactions
 Between Aromatic and Antiaromatic Rings Through a B-C Bond
;
_journal_name_full 'Journal of the American Chemical Society'
_journal_page_first 20169
_journal_page_last 20177
_journal_paper_doi 10.1021/ja309935t
_journal_volume 134
_journal_year 2012
_chemical_formula_moiety 'C35 H31 B S Si'
_chemical_formula_sum 'C35 H31 B S Si'
_chemical_formula_weight 522.56
_chemical_name_common
;
?
;
_chemical_name_systematic
; 
?
;
_space_group_IT_number 14
_symmetry_cell_setting monoclinic
_symmetry_space_group_name_Hall '-P 2ybc'
_symmetry_space_group_name_H-M 'P 1 21/c 1'
_atom_sites_solution_hydrogens geom
_atom_sites_solution_primary direct
_atom_sites_solution_secondary difmap
_audit_creation_method SHELXL-97
_cell_angle_alpha 90.00
_cell_angle_beta 115.261(11)
_cell_angle_gamma 90.00
_cell_formula_units_Z 8
_cell_length_a 23.004(16)
_cell_length_b 12.385(9)
_cell_length_c 22.553(16)
_cell_measurement_reflns_used 9779
_cell_measurement_temperature 103(2)
_cell_measurement_theta_max 26.02
_cell_measurement_theta_min 2.35
_cell_volume 5811(7)
_computing_cell_refinement 'Saint+ ver. 7.68A (Bruker AXS)'
_computing_data_collection 'APEX2 ver. 2010.3 (Bruker AXS)'
_computing_data_reduction 'Saint+ ver. 7.68A (Bruker AXS)'
_computing_molecular_graphics 'XP ver. 5.1 (Bruker AXS, 1998)'
_computing_publication_material 'SHELXL-97 (Sheldrick, 2008)'
_computing_structure_refinement 'SHELXL-97 (Sheldrick, 1997)'
_computing_structure_solution 'SHELXS-97 (Sheldrick, 1990)'
_diffrn_ambient_temperature 103(2)
_diffrn_measured_fraction_theta_full 0.999
_diffrn_measured_fraction_theta_max 0.995
_diffrn_measurement_device_type 'Bruker APEX-II CCD'
_diffrn_measurement_method '\f and \w scans'
_diffrn_radiation_monochromator 'multi-layer mirror'
_diffrn_radiation_source 'rotating anode'
_diffrn_radiation_type MoK\a
_diffrn_radiation_wavelength 0.71073
_diffrn_reflns_av_R_equivalents 0.0676
_diffrn_reflns_av_sigmaI/netI 0.0362
_diffrn_reflns_limit_h_max 27
_diffrn_reflns_limit_h_min -28
_diffrn_reflns_limit_k_max 15
_diffrn_reflns_limit_k_min -15
_diffrn_reflns_limit_l_max 27
_diffrn_reflns_limit_l_min -27
_diffrn_reflns_number 186331
_diffrn_reflns_theta_full 26.00
_diffrn_reflns_theta_max 26.06
_diffrn_reflns_theta_min 0.98
_exptl_absorpt_coefficient_mu 0.175
_exptl_absorpt_correction_T_max 0.7453
_exptl_absorpt_correction_T_min 0.6289
_exptl_absorpt_correction_type multi-scan
_exptl_absorpt_process_details 'Sadabs 2008/1 (Brucker 2008)'
_exptl_crystal_colour purple
_exptl_crystal_density_diffrn 1.195
_exptl_crystal_description plate
_exptl_crystal_F_000 2208
_exptl_crystal_size_max 0.40
_exptl_crystal_size_mid 0.33
_exptl_crystal_size_min 0.07
_refine_diff_density_max 0.430
_refine_diff_density_min -0.327
_refine_diff_density_rms 0.047
_refine_ls_extinction_method none
_refine_ls_goodness_of_fit_ref 1.041
_refine_ls_hydrogen_treatment constr
_refine_ls_matrix_type full
_refine_ls_number_parameters 691
_refine_ls_number_reflns 11443
_refine_ls_number_restraints 0
_refine_ls_restrained_S_all 1.041
_refine_ls_R_factor_all 0.0677
_refine_ls_R_factor_gt 0.0399
_refine_ls_shift/su_max 0.001
_refine_ls_shift/su_mean 0.000
_refine_ls_structure_factor_coef Fsqd
_refine_ls_weighting_details 'calc w=1/[\s^2^(Fo^2^)+(0.0400P)^2^+3.4573P] where P=(Fo^2^+2Fc^2^)/3'
_refine_ls_weighting_scheme calc
_refine_ls_wR_factor_gt 0.0884
_refine_ls_wR_factor_ref 0.1034
_reflns_number_gt 8358
_reflns_number_total 11443
_reflns_threshold_expression >2sigma(I)
_cod_data_source_file ja309935t_si_001_2.cif
_cod_data_source_block 8
_cod_original_sg_symbol_H-M 'P 21/c'
_cod_database_code 4118993

loop_
_symmetry_equiv_pos_as_xyz
'x, y, z'
'-x, y+1/2, -z+1/2'
'-x, -y, -z'
'x, -y-1/2, z-1/2'

loop_
_atom_site_label
_atom_site_type_symbol
_atom_site_fract_x
_atom_site_fract_y
_atom_site_fract_z
_atom_site_U_iso_or_equiv
_atom_site_adp_type
_atom_site_occupancy
_atom_site_symmetry_multiplicity
_atom_site_calc_flag
_atom_site_refinement_flags
B1_1 B 0.48108(10) 0.22368(16) 0.36983(11) 0.0235(5) Uani 1 1 d .
C1_1 C 0.54739(9) 0.23019(14) 0.43237(9) 0.0225(4) Uani 1 1 d .
C2_1 C 0.57005(9) 0.12782(14) 0.44387(9) 0.0220(4) Uani 1 1 d .
C3_1 C 0.52121(9) 0.04729(14) 0.39752(9) 0.0222(4) Uani 1 1 d .
C4_1 C 0.46835(9) 0.09857(14) 0.35461(9) 0.0231(4) Uani 1 1 d .
S1_2 S 0.46027(2) 0.45090(3) 0.33884(2) 0.02391(11) Uani 1 1 d .
C1_2 C 0.44047(9) 0.31457(14) 0.32577(9) 0.0242(4) Uani 1 1 d .
C2_2 C 0.39314(9) 0.49287(14) 0.27148(9) 0.0224(4) Uani 1 1 d .
C3_2 C 0.35731(9) 0.40445(15) 0.23972(10) 0.0295(4) Uani 1 1 d .
H3_2 H 0.3184 0.4098 0.2010 0.035 Uiso 1 1 calc R
C4_2 C 0.38330(9) 0.30553(15) 0.26958(10) 0.0292(4) Uani 1 1 d .
H4_2 H 0.3634 0.2381 0.2528 0.035 Uiso 1 1 calc R
Si1_3 Si 0.37187(2) 0.63864(4) 0.24912(2) 0.02216(12) Uani 1 1 d .
C1_3 C 0.42530(10) 0.69652(15) 0.21472(10) 0.0315(5) Uani 1 1 d .
H1A_3 H 0.4168 0.7740 0.2071 0.047 Uiso 1 1 calc R
H1B_3 H 0.4171 0.6606 0.1732 0.047 Uiso 1 1 calc R
H1C_3 H 0.4703 0.6855 0.2458 0.047 Uiso 1 1 calc R
C2_3 C 0.37930(10) 0.71372(15) 0.32344(9) 0.0297(4) Uani 1 1 d .
H2A_3 H 0.4240 0.7112 0.3565 0.045 Uiso 1 1 calc R
H2B_3 H 0.3514 0.6805 0.3412 0.045 Uiso 1 1 calc R
H2C_3 H 0.3664 0.7890 0.3118 0.045 Uiso 1 1 calc R
C3_3 C 0.28746(9) 0.63898(16) 0.18402(10) 0.0325(5) Uani 1 1 d .
H3A_3 H 0.2726 0.7136 0.1732 0.049 Uiso 1 1 calc R
H3B_3 H 0.2596 0.6007 0.2000 0.049 Uiso 1 1 calc R
H3C_3 H 0.2859 0.6028 0.1447 0.049 Uiso 1 1 calc R
C1_4 C 0.58651(9) 0.32628(14) 0.46615(8) 0.0223(4) Uani 1 1 d .
C2_4 C 0.56856(10) 0.39374(15) 0.50482(9) 0.0295(4) Uani 1 1 d .
H2_4 H 0.5297 0.3800 0.5088 0.035 Uiso 1 1 calc R
C3_4 C 0.60663(11) 0.48089(15) 0.53768(10) 0.0354(5) Uani 1 1 d .
H3_4 H 0.5942 0.5250 0.5647 0.042 Uiso 1 1 calc R
C4_4 C 0.66238(10) 0.50397(15) 0.53139(9) 0.0328(5) Uani 1 1 d .
H4_4 H 0.6883 0.5637 0.5539 0.039 Uiso 1 1 calc R
C5_4 C 0.68020(9) 0.43937(16) 0.49198(10) 0.0330(5) Uani 1 1 d .
H5_4 H 0.7180 0.4556 0.4865 0.040 Uiso 1 1 calc R
C6_4 C 0.64301(9) 0.35089(15) 0.46049(10) 0.0291(4) Uani 1 1 d .
H6_4 H 0.6563 0.3060 0.4344 0.035 Uiso 1 1 calc R
C1_5 C 0.63518(9) 0.09365(14) 0.49038(9) 0.0254(4) Uani 1 1 d .
C2_5 C 0.65907(10) 0.12110(16) 0.55660(10) 0.0338(5) Uani 1 1 d .
H2_5 H 0.6325 0.1589 0.5722 0.041 Uiso 1 1 calc R
C3_5 C 0.72088(11) 0.09379(18) 0.59949(11) 0.0467(6) Uani 1 1 d .
H3_5 H 0.7363 0.1121 0.6446 0.056 Uiso 1 1 calc R
C4_5 C 0.76049(11) 0.04048(19) 0.57785(13) 0.0500(7) Uani 1 1 d .
H4_5 H 0.8033 0.0230 0.6076 0.060 Uiso 1 1 calc R
C5_5 C 0.73772(10) 0.01228(17) 0.51224(13) 0.0447(6) Uani 1 1 d .
H5_5 H 0.7650 -0.0241 0.4969 0.054 Uiso 1 1 calc R
C6_5 C 0.67492(9) 0.03721(15) 0.46886(11) 0.0321(5) Uani 1 1 d .
H6_5 H 0.6590 0.0156 0.4243 0.039 Uiso 1 1 calc R
C1_6 C 0.53591(8) -0.06975(14) 0.40504(9) 0.0231(4) Uani 1 1 d .
C2_6 C 0.54726(9) -0.12137(15) 0.46406(10) 0.0294(4) Uani 1 1 d .
H2_6 H 0.5431 -0.0822 0.4982 0.035 Uiso 1 1 calc R
C3_6 C 0.56464(10) -0.22957(16) 0.47303(11) 0.0349(5) Uani 1 1 d .
H3_6 H 0.5714 -0.2644 0.5130 0.042 Uiso 1 1 calc R
C4_6 C 0.57214(9) -0.28679(16) 0.42428(11) 0.0360(5) Uani 1 1 d .
H4_6 H 0.5844 -0.3607 0.4308 0.043 Uiso 1 1 calc R
C5_6 C 0.56172(9) -0.23613(16) 0.36594(10) 0.0330(5) Uani 1 1 d .
H5_6 H 0.5672 -0.2752 0.3324 0.040 Uiso 1 1 calc R
C6_6 C 0.54334(9) -0.12864(15) 0.35611(9) 0.0278(4) Uani 1 1 d .
H6_6 H 0.5358 -0.0948 0.3157 0.033 Uiso 1 1 calc R
C1_7 C 0.41141(9) 0.04698(14) 0.30140(9) 0.0264(4) Uani 1 1 d .
C2_7 C 0.41263(11) 0.01802(16) 0.24215(10) 0.0362(5) Uani 1 1 d .
H2_7 H 0.4513 0.0262 0.2371 0.043 Uiso 1 1 calc R
C3_7 C 0.35847(12) -0.02238(17) 0.19064(11) 0.0475(6) Uani 1 1 d .
H3_7 H 0.3603 -0.0411 0.1506 0.057 Uiso 1 1 calc R
C4_7 C 0.30201(12) -0.03568(17) 0.19687(13) 0.0514(7) Uani 1 1 d .
H4_7 H 0.2650 -0.0636 0.1615 0.062 Uiso 1 1 calc R
C5_7 C 0.29979(11) -0.00792(18) 0.25513(13) 0.0481(6) Uani 1 1 d .
H5_7 H 0.2610 -0.0170 0.2599 0.058 Uiso 1 1 calc R
C6_7 C 0.35402(10) 0.03341(16) 0.30714(11) 0.0351(5) Uani 1 1 d .
H6_7 H 0.3517 0.0525 0.3469 0.042 Uiso 1 1 calc R
B2_8 B 1.01424(10) 0.96662(16) 0.13288(10) 0.0213(4) Uani 1 1 d .
C1_8 C 1.02079(8) 0.84244(14) 0.15244(8) 0.0206(4) Uani 1 1 d .
C2_8 C 0.96791(8) 0.79303(14) 0.10742(8) 0.0203(4) Uani 1 1 d .
C3_8 C 0.92330(8) 0.87383(14) 0.05752(8) 0.0197(4) Uani 1 1 d .
C4_8 C 0.94857(8) 0.97441(14) 0.06856(8) 0.0196(4) Uani 1 1 d .
S2_9 S 1.04750(2) 1.19254(3) 0.15304(2) 0.02342(11) Uani 1 1 d .
C1_9 C 1.06030(8) 1.05590(14) 0.17205(9) 0.0218(4) Uani 1 1 d .
C2_9 C 1.11682(9) 1.23297(15) 0.21788(9) 0.0243(4) Uani 1 1 d .
C3_9 C 1.14913(10) 1.14368(15) 0.25286(10) 0.0318(5) Uani 1 1 d .
H3_9 H 1.1890 1.1481 0.2906 0.038 Uiso 1 1 calc R
C4_9 C 1.11787(9) 1.04574(15) 0.22782(9) 0.0283(4) Uani 1 1 d .
H4_9 H 1.1346 0.9780 0.2473 0.034 Uiso 1 1 calc R
Si2_10 Si 1.14010(3) 1.37909(4) 0.23672(3) 0.02678(13) Uani 1 1 d .
C1_10 C 1.09393(11) 1.43663(16) 0.27952(11) 0.0389(5) Uani 1 1 d .
H1A_10 H 1.1067 1.5119 0.2913 0.058 Uiso 1 1 calc R
H1B_10 H 1.1028 1.3949 0.3194 0.058 Uiso 1 1 calc R
H1C_10 H 1.0479 1.4335 0.2505 0.058 Uiso 1 1 calc R
C2_10 C 1.22751(10) 1.38057(19) 0.29285(11) 0.0435(6) Uani 1 1 d .
H2A_10 H 1.2424 1.4554 0.3025 0.065 Uiso 1 1 calc R
H2B_10 H 1.2515 1.3437 0.2718 0.065 Uiso 1 1 calc R
H2C_10 H 1.2346 1.3434 0.3337 0.065 Uiso 1 1 calc R
C3_10 C 1.12205(11) 1.45119(17) 0.15858(11) 0.0428(6) Uani 1 1 d .
H3A_10 H 1.0762 1.4444 0.1296 0.064 Uiso 1 1 calc R
H3B_10 H 1.1473 1.4195 0.1373 0.064 Uiso 1 1 calc R
H3C_10 H 1.1332 1.5277 0.1677 0.064 Uiso 1 1 calc R
C1_11 C 1.07349(9) 0.78956(13) 0.20927(9) 0.0218(4) Uani 1 1 d .
C2_11 C 1.13391(9) 0.77015(15) 0.21062(9) 0.0280(4) Uani 1 1 d .
H2_11 H 1.1411 0.7861 0.1731 0.034 Uiso 1 1 calc R
C3_11 C 1.18354(9) 0.72780(16) 0.26614(10) 0.0334(5) Uani 1 1 d .
H3_11 H 1.2242 0.7144 0.2661 0.040 Uiso 1 1 calc R
C4_11 C 1.17429(10) 0.70491(15) 0.32146(10) 0.0333(5) Uani 1 1 d .
H4_11 H 1.2085 0.6763 0.3594 0.040 Uiso 1 1 calc R
C5_11 C 1.11523(10) 0.72378(14) 0.32123(9) 0.0301(5) Uani 1 1 d .
H5_11 H 1.1086 0.7085 0.3592 0.036 Uiso 1 1 calc R
C6_11 C 1.06542(9) 0.76501(14) 0.26564(9) 0.0241(4) Uani 1 1 d .
H6_11 H 1.0247 0.7768 0.2659 0.029 Uiso 1 1 calc R
C1_12 C 0.95346(8) 0.67603(14) 0.09996(9) 0.0214(4) Uani 1 1 d .
C2_12 C 0.94918(9) 0.61480(15) 0.14983(9) 0.0265(4) Uani 1 1 d .
H2_12 H 0.9551 0.6485 0.1899 0.032 Uiso 1 1 calc R
C3_12 C 0.93631(9) 0.50520(15) 0.14149(10) 0.0310(5) Uani 1 1 d .
H3_12 H 0.9329 0.4646 0.1756 0.037 Uiso 1 1 calc R
C4_12 C 0.92836(9) 0.45419(15) 0.08395(10) 0.0313(5) Uani 1 1 d .
H4_12 H 0.9205 0.3787 0.0789 0.038 Uiso 1 1 calc R
C5_12 C 0.93197(9) 0.51388(15) 0.03389(10) 0.0300(4) Uani 1 1 d .
H5_12 H 0.9264 0.4794 -0.0058 0.036 Uiso 1 1 calc R
C6_12 C 0.94367(9) 0.62382(15) 0.04135(9) 0.0253(4) Uani 1 1 d .
H6_12 H 0.9451 0.6644 0.0062 0.030 Uiso 1 1 calc R
C1_13 C 0.85999(8) 0.84032(13) 0.00634(9) 0.0225(4) Uani 1 1 d .
C2_13 C 0.81439(9) 0.79284(15) 0.02362(10) 0.0295(4) Uani 1 1 d .
H2_13 H 0.8247 0.7797 0.0685 0.035 Uiso 1 1 calc R
C3_13 C 0.75414(10) 0.76452(16) -0.02396(11) 0.0371(5) Uani 1 1 d .
H3_13 H 0.7229 0.7347 -0.0115 0.045 Uiso 1 1 calc R
C4_13 C 0.73966(10) 0.77976(16) -0.08936(11) 0.0385(5) Uani 1 1 d .
H4_13 H 0.6985 0.7599 -0.1220 0.046 Uiso 1 1 calc R
C5_13 C 0.78478(10) 0.82373(16) -0.10751(10) 0.0364(5) Uani 1 1 d .
H5_13 H 0.7751 0.8323 -0.1526 0.044 Uiso 1 1 calc R
C6_13 C 0.84418(9) 0.85537(15) -0.06012(9) 0.0275(4) Uani 1 1 d .
H6_13 H 0.8745 0.8876 -0.0730 0.033 Uiso 1 1 calc R
C1_14 C 0.91530(8) 1.07117(13) 0.03049(8) 0.0200(4) Uani 1 1 d .
C2_14 C 0.94462(9) 1.13722(14) 0.00080(8) 0.0234(4) Uani 1 1 d .
H2_14 H 0.9862 1.1193 0.0046 0.028 Uiso 1 1 calc R
C3_14 C 0.91386(9) 1.22827(14) -0.03410(9) 0.0261(4) Uani 1 1 d .
H3_14 H 0.9342 1.2717 -0.0544 0.031 Uiso 1 1 calc R
C4_14 C 0.85358(9) 1.25625(15) -0.03949(9) 0.0273(4) Uani 1 1 d .
H4_14 H 0.8327 1.3192 -0.0631 0.033 Uiso 1 1 calc R
C5_14 C 0.82372(9) 1.19221(15) -0.01033(9) 0.0279(4) Uani 1 1 d .
H5_14 H 0.7823 1.2111 -0.0139 0.033 Uiso 1 1 calc R
C6_14 C 0.85432(9) 1.10042(14) 0.02405(9) 0.0241(4) Uani 1 1 d .
H6_14 H 0.8334 1.0566 0.0436 0.029 Uiso 1 1 calc R

loop_
_atom_site_aniso_label
_atom_site_aniso_U_11
_atom_site_aniso_U_22
_atom_site_aniso_U_33
_atom_site_aniso_U_23
_atom_site_aniso_U_13
_atom_site_aniso_U_12
B1_1 0.0269(12) 0.0230(10) 0.0274(12) -0.0007(9) 0.0181(10) 0.0009(9)
C1_1 0.0265(10) 0.0237(9) 0.0213(10) 0.0013(7) 0.0142(8) 0.0025(7)
C2_1 0.0269(10) 0.0230(9) 0.0200(9) 0.0008(7) 0.0137(8) 0.0007(7)
C3_1 0.0269(10) 0.0223(9) 0.0224(10) 0.0006(7) 0.0152(9) -0.0005(8)
C4_1 0.0266(10) 0.0222(9) 0.0238(10) 0.0013(7) 0.0140(9) 0.0002(8)
S1_2 0.0264(3) 0.0191(2) 0.0244(2) 0.00099(18) 0.0090(2) 0.00303(18)
C1_2 0.0270(11) 0.0207(9) 0.0289(10) -0.0016(8) 0.0157(9) 0.0005(7)
C2_2 0.0251(10) 0.0221(9) 0.0221(10) 0.0019(7) 0.0122(8) 0.0050(7)
C3_2 0.0259(11) 0.0266(10) 0.0309(11) 0.0017(8) 0.0072(9) 0.0022(8)
C4_2 0.0288(11) 0.0233(10) 0.0326(11) -0.0005(8) 0.0103(10) -0.0009(8)
Si1_3 0.0252(3) 0.0206(2) 0.0208(3) 0.0013(2) 0.0100(2) 0.0049(2)
C1_3 0.0397(12) 0.0263(10) 0.0334(11) 0.0012(8) 0.0203(10) 0.0023(9)
C2_3 0.0342(11) 0.0268(10) 0.0290(11) 0.0005(8) 0.0144(9) 0.0064(8)
C3_3 0.0318(11) 0.0330(11) 0.0281(11) -0.0014(9) 0.0085(9) 0.0079(9)
C1_4 0.0245(10) 0.0224(9) 0.0173(9) 0.0038(7) 0.0063(8) 0.0046(7)
C2_4 0.0400(12) 0.0249(10) 0.0298(11) 0.0033(8) 0.0209(10) 0.0018(8)
C3_4 0.0599(15) 0.0247(10) 0.0272(11) -0.0009(8) 0.0238(11) 0.0031(9)
C4_4 0.0375(12) 0.0237(10) 0.0258(11) 0.0000(8) 0.0025(10) -0.0013(8)
C5_4 0.0239(11) 0.0310(11) 0.0397(12) -0.0005(9) 0.0095(10) 0.0014(8)
C6_4 0.0281(11) 0.0263(10) 0.0321(11) -0.0035(8) 0.0120(9) 0.0030(8)
C1_5 0.0287(11) 0.0187(9) 0.0275(11) 0.0040(7) 0.0108(9) -0.0004(7)
C2_5 0.0409(13) 0.0285(10) 0.0280(11) -0.0011(8) 0.0111(10) -0.0047(9)
C3_5 0.0450(15) 0.0426(13) 0.0331(13) 0.0025(10) -0.0020(11) -0.0098(11)
C4_5 0.0281(12) 0.0434(13) 0.0552(16) 0.0113(12) -0.0045(12) -0.0040(10)
C5_5 0.0297(12) 0.0313(11) 0.0719(18) 0.0043(11) 0.0204(12) 0.0036(9)
C6_5 0.0290(11) 0.0273(10) 0.0387(12) 0.0001(9) 0.0131(10) 0.0021(8)
C1_6 0.0197(10) 0.0207(9) 0.0284(10) 0.0014(7) 0.0098(8) 0.0002(7)
C2_6 0.0305(11) 0.0282(10) 0.0313(11) 0.0032(8) 0.0150(9) -0.0009(8)
C3_6 0.0331(12) 0.0295(11) 0.0392(12) 0.0121(9) 0.0127(10) -0.0002(9)
C4_6 0.0292(12) 0.0213(10) 0.0481(14) 0.0034(9) 0.0074(10) 0.0032(8)
C5_6 0.0280(11) 0.0286(10) 0.0369(12) -0.0056(9) 0.0086(10) 0.0044(8)
C6_6 0.0263(11) 0.0272(10) 0.0275(10) 0.0013(8) 0.0091(9) 0.0017(8)
C1_7 0.0279(11) 0.0151(9) 0.0318(11) 0.0052(8) 0.0086(9) 0.0027(7)
C2_7 0.0435(13) 0.0261(10) 0.0342(12) 0.0001(9) 0.0121(11) 0.0067(9)
C3_7 0.0589(17) 0.0292(12) 0.0326(13) -0.0039(9) -0.0014(12) 0.0103(11)
C4_7 0.0451(15) 0.0246(11) 0.0525(16) 0.0015(10) -0.0098(13) 0.0013(10)
C5_7 0.0284(13) 0.0330(12) 0.0678(18) 0.0123(12) 0.0059(12) -0.0013(9)
C6_7 0.0331(12) 0.0277(10) 0.0412(13) 0.0057(9) 0.0127(10) -0.0005(9)
B2_8 0.0240(11) 0.0227(10) 0.0227(11) -0.0018(8) 0.0153(9) 0.0011(8)
C1_8 0.0236(10) 0.0216(9) 0.0195(9) -0.0016(7) 0.0121(8) 0.0002(7)
C2_8 0.0220(10) 0.0229(9) 0.0189(9) 0.0002(7) 0.0114(8) -0.0002(7)
C3_8 0.0219(10) 0.0227(9) 0.0176(9) -0.0001(7) 0.0112(8) 0.0002(7)
C4_8 0.0208(10) 0.0228(9) 0.0181(9) -0.0017(7) 0.0111(8) -0.0005(7)
S2_9 0.0243(3) 0.0203(2) 0.0231(2) -0.00262(18) 0.0076(2) -0.00238(18)
C1_9 0.0234(10) 0.0211(9) 0.0245(10) -0.0005(7) 0.0137(9) 0.0009(7)
C2_9 0.0249(10) 0.0268(10) 0.0230(10) -0.0050(8) 0.0121(9) -0.0042(8)
C3_9 0.0270(11) 0.0296(10) 0.0295(11) -0.0040(8) 0.0031(9) -0.0035(8)
C4_9 0.0289(11) 0.0254(10) 0.0259(10) -0.0012(8) 0.0070(9) 0.0009(8)
Si2_10 0.0292(3) 0.0244(3) 0.0270(3) -0.0051(2) 0.0122(2) -0.0087(2)
C1_10 0.0442(13) 0.0286(11) 0.0509(14) -0.0094(10) 0.0269(12) -0.0099(9)
C2_10 0.0324(12) 0.0471(13) 0.0457(14) -0.0108(11) 0.0116(11) -0.0145(10)
C3_10 0.0547(15) 0.0367(12) 0.0390(13) 0.0005(10) 0.0219(12) -0.0148(10)
C1_11 0.0261(10) 0.0165(8) 0.0205(10) -0.0035(7) 0.0078(8) -0.0013(7)
C2_11 0.0262(11) 0.0330(10) 0.0227(10) -0.0065(8) 0.0086(9) 0.0003(8)
C3_11 0.0238(11) 0.0363(11) 0.0339(12) -0.0072(9) 0.0066(10) 0.0056(9)
C4_11 0.0359(12) 0.0242(10) 0.0252(11) -0.0014(8) -0.0010(9) 0.0036(8)
C5_11 0.0434(13) 0.0215(9) 0.0228(10) 0.0005(8) 0.0118(10) -0.0010(8)
C6_11 0.0278(10) 0.0198(9) 0.0243(10) -0.0012(7) 0.0107(9) -0.0011(7)
C1_12 0.0165(9) 0.0214(9) 0.0233(10) 0.0003(7) 0.0056(8) -0.0006(7)
C2_12 0.0262(10) 0.0274(10) 0.0234(10) -0.0014(8) 0.0083(9) -0.0043(8)
C3_12 0.0331(11) 0.0274(10) 0.0292(11) 0.0064(8) 0.0102(9) -0.0062(8)
C4_12 0.0314(11) 0.0204(9) 0.0369(12) -0.0008(8) 0.0096(10) -0.0045(8)
C5_12 0.0329(11) 0.0273(10) 0.0283(11) -0.0054(8) 0.0116(9) -0.0037(8)
C6_12 0.0265(10) 0.0249(9) 0.0251(10) -0.0004(8) 0.0116(9) -0.0031(8)
C1_13 0.0240(10) 0.0158(8) 0.0257(10) -0.0002(7) 0.0087(8) 0.0015(7)
C2_13 0.0248(11) 0.0282(10) 0.0328(11) 0.0022(8) 0.0097(9) -0.0027(8)
C3_13 0.0255(11) 0.0306(11) 0.0504(14) 0.0018(10) 0.0116(11) -0.0043(8)
C4_13 0.0256(11) 0.0308(11) 0.0407(13) -0.0081(9) -0.0037(10) -0.0020(9)
C5_13 0.0368(13) 0.0365(11) 0.0231(11) -0.0030(9) 0.0005(10) 0.0063(9)
C6_13 0.0296(11) 0.0269(10) 0.0239(10) 0.0005(8) 0.0093(9) 0.0029(8)
C1_14 0.0229(10) 0.0200(9) 0.0147(9) -0.0038(7) 0.0057(8) -0.0031(7)
C2_14 0.0252(10) 0.0253(9) 0.0205(10) -0.0035(7) 0.0106(8) -0.0019(8)
C3_14 0.0353(12) 0.0239(9) 0.0192(10) -0.0004(7) 0.0118(9) -0.0060(8)
C4_14 0.0304(11) 0.0222(9) 0.0203(10) 0.0009(7) 0.0020(9) 0.0001(8)
C5_14 0.0210(10) 0.0269(10) 0.0309(11) -0.0012(8) 0.0065(9) 0.0000(8)
C6_14 0.0234(10) 0.0236(9) 0.0242(10) -0.0016(7) 0.0091(8) -0.0037(7)

loop_
_atom_type_symbol
_atom_type_description
_atom_type_scat_dispersion_real
_atom_type_scat_dispersion_imag
_atom_type_scat_source
C C 0.0033 0.0016 'International Tables Vol C Tables 4.2.6.8 and 6.1.1.4'
H H 0.0000 0.0000 'International Tables Vol C Tables 4.2.6.8 and 6.1.1.4'
B B 0.0013 0.0007 'International Tables Vol C Tables 4.2.6.8 and 6.1.1.4'
Si Si 0.0817 0.0704 'International Tables Vol C Tables 4.2.6.8 and 6.1.1.4'
S S 0.1246 0.1234 'International Tables Vol C Tables 4.2.6.8 and 6.1.1.4'

loop_
_geom_angle_atom_site_label_1
_geom_angle_atom_site_label_2
_geom_angle_atom_site_label_3
_geom_angle
C1_2 B1_1 C1_1 129.32(17)
C1_2 B1_1 C4_1 124.98(18)
C1_1 B1_1 C4_1 105.20(15)
C2_1 C1_1 C1_4 123.43(17)
C2_1 C1_1 B1_1 105.67(16)
C1_4 C1_1 B1_1 129.84(15)
C1_1 C2_1 C1_5 126.55(17)
C1_1 C2_1 C3_1 111.64(16)
C1_5 C2_1 C3_1 121.61(16)
C4_1 C3_1 C1_6 129.46(17)
C4_1 C3_1 C2_1 110.95(16)
C1_6 C3_1 C2_1 119.58(16)
C3_1 C4_1 C1_7 126.16(17)
C3_1 C4_1 B1_1 106.16(16)
C1_7 C4_1 B1_1 127.61(16)
C2_2 S1_2 C1_2 94.13(9)
C4_2 C1_2 B1_1 127.78(17)
C4_2 C1_2 S1_2 108.09(13)
B1_1 C1_2 S1_2 124.13(15)
C3_2 C2_2 S1_2 109.41(14)
C3_2 C2_2 Si1_3 126.53(14)
S1_2 C2_2 Si1_3 124.00(10)
C2_2 C3_2 C4_2 114.06(18)
C2_2 C3_2 H3_2 123.0
C4_2 C3_2 H3_2 123.0
C1_2 C4_2 C3_2 114.31(17)
C1_2 C4_2 H4_2 122.8
C3_2 C4_2 H4_2 122.8
C1_3 Si1_3 C2_3 111.17(10)
C1_3 Si1_3 C3_3 108.80(11)
C2_3 Si1_3 C3_3 111.84(10)
C1_3 Si1_3 C2_2 109.87(9)
C2_3 Si1_3 C2_2 108.95(9)
C3_3 Si1_3 C2_2 106.08(9)
Si1_3 C1_3 H1A_3 109.5
Si1_3 C1_3 H1B_3 109.5
H1A_3 C1_3 H1B_3 109.5
Si1_3 C1_3 H1C_3 109.5
H1A_3 C1_3 H1C_3 109.5
H1B_3 C1_3 H1C_3 109.5
Si1_3 C2_3 H2A_3 109.5
Si1_3 C2_3 H2B_3 109.5
H2A_3 C2_3 H2B_3 109.5
Si1_3 C2_3 H2C_3 109.5
H2A_3 C2_3 H2C_3 109.5
H2B_3 C2_3 H2C_3 109.5
Si1_3 C3_3 H3A_3 109.5
Si1_3 C3_3 H3B_3 109.5
H3A_3 C3_3 H3B_3 109.5
Si1_3 C3_3 H3C_3 109.5
H3A_3 C3_3 H3C_3 109.5
H3B_3 C3_3 H3C_3 109.5
C2_4 C1_4 C6_4 117.65(17)
C2_4 C1_4 C1_1 121.59(17)
C6_4 C1_4 C1_1 120.76(16)
C3_4 C2_4 C1_4 120.88(19)
C3_4 C2_4 H2_4 119.6
C1_4 C2_4 H2_4 119.6
C4_4 C3_4 C2_4 120.57(19)
C4_4 C3_4 H3_4 119.7
C2_4 C3_4 H3_4 119.7
C3_4 C4_4 C5_4 119.36(19)
C3_4 C4_4 H4_4 120.3
C5_4 C4_4 H4_4 120.3
C4_4 C5_4 C6_4 120.0(2)
C4_4 C5_4 H5_4 120.0
C6_4 C5_4 H5_4 120.0
C5_4 C6_4 C1_4 121.49(18)
C5_4 C6_4 H6_4 119.3
C1_4 C6_4 H6_4 119.3
C6_5 C1_5 C2_5 118.56(18)
C6_5 C1_5 C2_1 120.94(18)
C2_5 C1_5 C2_1 120.46(17)
C3_5 C2_5 C1_5 120.6(2)
C3_5 C2_5 H2_5 119.7
C1_5 C2_5 H2_5 119.7
C4_5 C3_5 C2_5 120.7(2)
C4_5 C3_5 H3_5 119.6
C2_5 C3_5 H3_5 119.6
C3_5 C4_5 C5_5 119.6(2)
C3_5 C4_5 H4_5 120.2
C5_5 C4_5 H4_5 120.2
C4_5 C5_5 C6_5 120.0(2)
C4_5 C5_5 H5_5 120.0
C6_5 C5_5 H5_5 120.0
C5_5 C6_5 C1_5 120.4(2)
C5_5 C6_5 H6_5 119.8
C1_5 C6_5 H6_5 119.8
C6_6 C1_6 C2_6 118.62(18)
C6_6 C1_6 C3_1 121.38(17)
C2_6 C1_6 C3_1 119.83(17)
C3_6 C2_6 C1_6 120.37(19)
C3_6 C2_6 H2_6 119.8
C1_6 C2_6 H2_6 119.8
C4_6 C3_6 C2_6 120.40(19)
C4_6 C3_6 H3_6 119.8
C2_6 C3_6 H3_6 119.8
C3_6 C4_6 C5_6 119.69(19)
C3_6 C4_6 H4_6 120.2
C5_6 C4_6 H4_6 120.2
C4_6 C5_6 C6_6 120.34(19)
C4_6 C5_6 H5_6 119.8
C6_6 C5_6 H5_6 119.8
C5_6 C6_6 C1_6 120.57(19)
C5_6 C6_6 H6_6 119.7
C1_6 C6_6 H6_6 119.7
C6_7 C1_7 C2_7 117.77(19)
C6_7 C1_7 C4_1 121.32(18)
C2_7 C1_7 C4_1 120.74(18)
C3_7 C2_7 C1_7 121.2(2)
C3_7 C2_7 H2_7 119.4
C1_7 C2_7 H2_7 119.4
C4_7 C3_7 C2_7 120.6(2)
C4_7 C3_7 H3_7 119.7
C2_7 C3_7 H3_7 119.7
C3_7 C4_7 C5_7 119.2(2)
C3_7 C4_7 H4_7 120.4
C5_7 C4_7 H4_7 120.4
C4_7 C5_7 C6_7 120.6(2)
C4_7 C5_7 H5_7 119.7
C6_7 C5_7 H5_7 119.7
C1_7 C6_7 C5_7 120.7(2)
C1_7 C6_7 H6_7 119.7
C5_7 C6_7 H6_7 119.7
C1_9 B2_8 C4_8 129.75(16)
C1_9 B2_8 C1_8 125.49(17)
C4_8 B2_8 C1_8 104.64(15)
C2_8 C1_8 C1_11 126.03(16)
C2_8 C1_8 B2_8 106.32(16)
C1_11 C1_8 B2_8 127.64(15)
C1_8 C2_8 C1_12 127.91(16)
C1_8 C2_8 C3_8 111.26(16)
C1_12 C2_8 C3_8 120.65(15)
C4_8 C3_8 C1_13 127.20(16)
C4_8 C3_8 C2_8 111.52(16)
C1_13 C3_8 C2_8 121.24(15)
C3_8 C4_8 C1_14 124.26(16)
C3_8 C4_8 B2_8 106.18(15)
C1_14 C4_8 B2_8 129.23(15)
C2_9 S2_9 C1_9 94.35(9)
C4_9 C1_9 B2_8 128.08(17)
C4_9 C1_9 S2_9 107.87(13)
B2_8 C1_9 S2_9 124.04(14)
C3_9 C2_9 S2_9 109.39(14)
C3_9 C2_9 Si2_10 127.61(15)
S2_9 C2_9 Si2_10 122.97(11)
C2_9 C3_9 C4_9 113.94(18)
C2_9 C3_9 H3_9 123.0
C4_9 C3_9 H3_9 123.0
C1_9 C4_9 C3_9 114.44(17)
C1_9 C4_9 H4_9 122.8
C3_9 C4_9 H4_9 122.8
C1_10 Si2_10 C3_10 111.29(11)
C1_10 Si2_10 C2_10 109.52(12)
C3_10 Si2_10 C2_10 112.29(11)
C1_10 Si2_10 C2_9 108.39(9)
C3_10 Si2_10 C2_9 108.72(10)
C2_10 Si2_10 C2_9 106.45(10)
Si2_10 C1_10 H1A_10 109.5
Si2_10 C1_10 H1B_10 109.5
H1A_10 C1_10 H1B_10 109.5
Si2_10 C1_10 H1C_10 109.5
H1A_10 C1_10 H1C_10 109.5
H1B_10 C1_10 H1C_10 109.5
Si2_10 C2_10 H2A_10 109.5
Si2_10 C2_10 H2B_10 109.5
H2A_10 C2_10 H2B_10 109.5
Si2_10 C2_10 H2C_10 109.5
H2A_10 C2_10 H2C_10 109.5
H2B_10 C2_10 H2C_10 109.5
Si2_10 C3_10 H3A_10 109.5
Si2_10 C3_10 H3B_10 109.5
H3A_10 C3_10 H3B_10 109.5
Si2_10 C3_10 H3C_10 109.5
H3A_10 C3_10 H3C_10 109.5
H3B_10 C3_10 H3C_10 109.5
C6_11 C1_11 C2_11 117.42(17)
C6_11 C1_11 C1_8 120.31(17)
C2_11 C1_11 C1_8 122.10(17)
C3_11 C2_11 C1_11 120.81(19)
C3_11 C2_11 H2_11 119.6
C1_11 C2_11 H2_11 119.6
C4_11 C3_11 C2_11 120.51(19)
C4_11 C3_11 H3_11 119.7
C2_11 C3_11 H3_11 119.7
C5_11 C4_11 C3_11 119.60(18)
C5_11 C4_11 H4_11 120.2
C3_11 C4_11 H4_11 120.2
C4_11 C5_11 C6_11 120.00(19)
C4_11 C5_11 H5_11 120.0
C6_11 C5_11 H5_11 120.0
C5_11 C6_11 C1_11 121.66(19)
C5_11 C6_11 H6_11 119.2
C1_11 C6_11 H6_11 119.2
C2_12 C1_12 C6_12 118.15(17)
C2_12 C1_12 C2_8 122.05(16)
C6_12 C1_12 C2_8 119.80(16)
C3_12 C2_12 C1_12 120.55(18)
C3_12 C2_12 H2_12 119.7
C1_12 C2_12 H2_12 119.7
C4_12 C3_12 C2_12 120.66(18)
C4_12 C3_12 H3_12 119.7
C2_12 C3_12 H3_12 119.7
C5_12 C4_12 C3_12 119.49(18)
C5_12 C4_12 H4_12 120.3
C3_12 C4_12 H4_12 120.3
C4_12 C5_12 C6_12 120.24(18)
C4_12 C5_12 H5_12 119.9
C6_12 C5_12 H5_12 119.9
C5_12 C6_12 C1_12 120.88(18)
C5_12 C6_12 H6_12 119.6
C1_12 C6_12 H6_12 119.6
C2_13 C1_13 C6_13 118.27(17)
C2_13 C1_13 C3_8 120.49(17)
C6_13 C1_13 C3_8 121.24(17)
C3_13 C2_13 C1_13 120.8(2)
C3_13 C2_13 H2_13 119.6
C1_13 C2_13 H2_13 119.6
C4_13 C3_13 C2_13 119.9(2)
C4_13 C3_13 H3_13 120.1
C2_13 C3_13 H3_13 120.1
C3_13 C4_13 C5_13 120.15(19)
C3_13 C4_13 H4_13 119.9
C5_13 C4_13 H4_13 119.9
C4_13 C5_13 C6_13 120.2(2)
C4_13 C5_13 H5_13 119.9
C6_13 C5_13 H5_13 119.9
C5_13 C6_13 C1_13 120.68(19)
C5_13 C6_13 H6_13 119.7
C1_13 C6_13 H6_13 119.7
C6_14 C1_14 C2_14 117.84(16)
C6_14 C1_14 C4_8 121.18(16)
C2_14 C1_14 C4_8 120.96(16)
C3_14 C2_14 C1_14 120.96(18)
C3_14 C2_14 H2_14 119.5
C1_14 C2_14 H2_14 119.5
C4_14 C3_14 C2_14 120.27(17)
C4_14 C3_14 H3_14 119.9
C2_14 C3_14 H3_14 119.9
C3_14 C4_14 C5_14 119.76(17)
C3_14 C4_14 H4_14 120.1
C5_14 C4_14 H4_14 120.1
C4_14 C5_14 C6_14 119.90(18)
C4_14 C5_14 H5_14 120.0
C6_14 C5_14 H5_14 120.0
C5_14 C6_14 C1_14 121.26(17)
C5_14 C6_14 H6_14 119.4
C1_14 C6_14 H6_14 119.4

loop_
_geom_bond_atom_site_label_1
_geom_bond_atom_site_label_2
_geom_bond_distance
B1_1 C1_2 1.528(3)
B1_1 C1_1 1.577(3)
B1_1 C4_1 1.587(3)
C1_1 C2_1 1.353(3)
C1_1 C1_4 1.490(3)
C2_1 C1_5 1.478(3)
C2_1 C3_1 1.532(3)
C3_1 C4_1 1.347(3)
C3_1 C1_6 1.482(3)
C4_1 C1_7 1.491(3)
S1_2 C2_2 1.721(2)
S1_2 C1_2 1.741(2)
C1_2 C4_2 1.388(3)
C2_2 C3_2 1.374(3)
C2_2 Si1_3 1.882(2)
C3_2 C4_2 1.403(3)
C3_2 H3_2 0.9500
C4_2 H4_2 0.9500
Si1_3 C1_3 1.855(2)
Si1_3 C2_3 1.860(2)
Si1_3 C3_3 1.869(2)
C1_3 H1A_3 0.9800
C1_3 H1B_3 0.9800
C1_3 H1C_3 0.9800
C2_3 H2A_3 0.9800
C2_3 H2B_3 0.9800
C2_3 H2C_3 0.9800
C3_3 H3A_3 0.9800
C3_3 H3B_3 0.9800
C3_3 H3C_3 0.9800
C1_4 C2_4 1.392(3)
C1_4 C6_4 1.393(3)
C2_4 C3_4 1.388(3)
C2_4 H2_4 0.9500
C3_4 C4_4 1.379(3)
C3_4 H3_4 0.9500
C4_4 C5_4 1.382(3)
C4_4 H4_4 0.9500
C5_4 C6_4 1.385(3)
C5_4 H5_4 0.9500
C6_4 H6_4 0.9500
C1_5 C6_5 1.392(3)
C1_5 C2_5 1.396(3)
C2_5 C3_5 1.378(3)
C2_5 H2_5 0.9500
C3_5 C4_5 1.373(4)
C3_5 H3_5 0.9500
C4_5 C5_5 1.387(4)
C4_5 H4_5 0.9500
C5_5 C6_5 1.390(3)
C5_5 H5_5 0.9500
C6_5 H6_5 0.9500
C1_6 C6_6 1.393(3)
C1_6 C2_6 1.397(3)
C2_6 C3_6 1.388(3)
C2_6 H2_6 0.9500
C3_6 C4_6 1.379(3)
C3_6 H3_6 0.9500
C4_6 C5_6 1.383(3)
C4_6 H4_6 0.9500
C5_6 C6_6 1.386(3)
C5_6 H5_6 0.9500
C6_6 H6_6 0.9500
C1_7 C6_7 1.390(3)
C1_7 C2_7 1.395(3)
C2_7 C3_7 1.385(3)
C2_7 H2_7 0.9500
C3_7 C4_7 1.375(4)
C3_7 H3_7 0.9500
C4_7 C5_7 1.380(4)
C4_7 H4_7 0.9500
C5_7 C6_7 1.395(3)
C5_7 H5_7 0.9500
C6_7 H6_7 0.9500
B2_8 C1_9 1.525(3)
B2_8 C4_8 1.589(3)
B2_8 C1_8 1.589(3)
C1_8 C2_8 1.353(3)
C1_8 C1_11 1.488(3)
C2_8 C1_12 1.480(3)
C2_8 C3_8 1.528(2)
C3_8 C4_8 1.352(3)
C3_8 C1_13 1.480(3)
C4_8 C1_14 1.483(3)
S2_9 C2_9 1.715(2)
S2_9 C1_9 1.740(2)
C1_9 C4_9 1.389(3)
C2_9 C3_9 1.377(3)
C2_9 Si2_10 1.884(2)
C3_9 C4_9 1.400(3)
C3_9 H3_9 0.9500
C4_9 H4_9 0.9500
Si2_10 C1_10 1.855(2)
Si2_10 C3_10 1.858(2)
Si2_10 C2_10 1.864(2)
C1_10 H1A_10 0.9800
C1_10 H1B_10 0.9800
C1_10 H1C_10 0.9800
C2_10 H2A_10 0.9800
C2_10 H2B_10 0.9800
C2_10 H2C_10 0.9800
C3_10 H3A_10 0.9800
C3_10 H3B_10 0.9800
C3_10 H3C_10 0.9800
C1_11 C6_11 1.394(3)
C1_11 C2_11 1.398(3)
C2_11 C3_11 1.388(3)
C2_11 H2_11 0.9500
C3_11 C4_11 1.382(3)
C3_11 H3_11 0.9500
C4_11 C5_11 1.376(3)
C4_11 H4_11 0.9500
C5_11 C6_11 1.385(3)
C5_11 H5_11 0.9500
C6_11 H6_11 0.9500
C1_12 C2_12 1.394(3)
C1_12 C6_12 1.401(3)
C2_12 C3_12 1.385(3)
C2_12 H2_12 0.9500
C3_12 C4_12 1.384(3)
C3_12 H3_12 0.9500
C4_12 C5_12 1.381(3)
C4_12 H4_12 0.9500
C5_12 C6_12 1.384(3)
C5_12 H5_12 0.9500
C6_12 H6_12 0.9500
C1_13 C2_13 1.395(3)
C1_13 C6_13 1.396(3)
C2_13 C3_13 1.388(3)
C2_13 H2_13 0.9500
C3_13 C4_13 1.379(3)
C3_13 H3_13 0.9500
C4_13 C5_13 1.380(3)
C4_13 H4_13 0.9500
C5_13 C6_13 1.384(3)
C5_13 H5_13 0.9500
C6_13 H6_13 0.9500
C1_14 C6_14 1.395(3)
C1_14 C2_14 1.399(3)
C2_14 C3_14 1.384(3)
C2_14 H2_14 0.9500
C3_14 C4_14 1.383(3)
C3_14 H3_14 0.9500
C4_14 C5_14 1.385(3)
C4_14 H4_14 0.9500
C5_14 C6_14 1.387(3)
C5_14 H5_14 0.9500
C6_14 H6_14 0.9500

loop_
_geom_torsion_atom_site_label_1
_geom_torsion_atom_site_label_2
_geom_torsion_atom_site_label_3
_geom_torsion_atom_site_label_4
_geom_torsion
C1_2 B1_1 C1_1 C2_1 -165.87(19)
C4_1 B1_1 C1_1 C2_1 6.23(19)
C1_2 B1_1 C1_1 C1_4 2.4(3)
C4_1 B1_1 C1_1 C1_4 174.54(17)
C1_4 C1_1 C2_1 C1_5 0.2(3)
B1_1 C1_1 C2_1 C1_5 169.44(17)
C1_4 C1_1 C2_1 C3_1 -174.68(16)
B1_1 C1_1 C2_1 C3_1 -5.4(2)
C1_1 C2_1 C3_1 C4_1 2.5(2)
C1_5 C2_1 C3_1 C4_1 -172.66(16)
C1_1 C2_1 C3_1 C1_6 -176.63(16)
C1_5 C2_1 C3_1 C1_6 8.2(2)
C1_6 C3_1 C4_1 C1_7 -2.3(3)
C2_1 C3_1 C4_1 C1_7 178.65(17)
C1_6 C3_1 C4_1 B1_1 -179.22(18)
C2_1 C3_1 C4_1 B1_1 1.8(2)
C1_2 B1_1 C4_1 C3_1 167.75(18)
C1_1 B1_1 C4_1 C3_1 -4.8(2)
C1_2 B1_1 C4_1 C1_7 -9.1(3)
C1_1 B1_1 C4_1 C1_7 178.38(17)
C1_1 B1_1 C1_2 C4_2 177.45(19)
C4_1 B1_1 C1_2 C4_2 6.8(3)
C1_1 B1_1 C1_2 S1_2 -2.0(3)
C4_1 B1_1 C1_2 S1_2 -172.67(14)
C2_2 S1_2 C1_2 C4_2 0.74(15)
C2_2 S1_2 C1_2 B1_1 -179.72(16)
C1_2 S1_2 C2_2 C3_2 -0.75(15)
C1_2 S1_2 C2_2 Si1_3 176.40(12)
S1_2 C2_2 C3_2 C4_2 0.6(2)
Si1_3 C2_2 C3_2 C4_2 -176.50(14)
B1_1 C1_2 C4_2 C3_2 179.94(18)
S1_2 C1_2 C4_2 C3_2 -0.5(2)
C2_2 C3_2 C4_2 C1_2 0.0(3)
C3_2 C2_2 Si1_3 C1_3 -108.91(19)
S1_2 C2_2 Si1_3 C1_3 74.43(15)
C3_2 C2_2 Si1_3 C2_3 129.08(18)
S1_2 C2_2 Si1_3 C2_3 -47.58(15)
C3_2 C2_2 Si1_3 C3_3 8.53(19)
S1_2 C2_2 Si1_3 C3_3 -168.13(11)
C2_1 C1_1 C1_4 C2_4 -119.2(2)
B1_1 C1_1 C1_4 C2_4 74.3(3)
C2_1 C1_1 C1_4 C6_4 60.1(3)
B1_1 C1_1 C1_4 C6_4 -106.4(2)
C6_4 C1_4 C2_4 C3_4 -1.5(3)
C1_1 C1_4 C2_4 C3_4 177.87(17)
C1_4 C2_4 C3_4 C4_4 1.6(3)
C2_4 C3_4 C4_4 C5_4 0.0(3)
C3_4 C4_4 C5_4 C6_4 -1.5(3)
C4_4 C5_4 C6_4 C1_4 1.6(3)
C2_4 C1_4 C6_4 C5_4 -0.1(3)
C1_1 C1_4 C6_4 C5_4 -179.47(17)
C1_1 C2_1 C1_5 C6_5 -120.9(2)
C3_1 C2_1 C1_5 C6_5 53.5(2)
C1_1 C2_1 C1_5 C2_5 56.6(3)
C3_1 C2_1 C1_5 C2_5 -129.02(19)
C6_5 C1_5 C2_5 C3_5 0.7(3)
C2_1 C1_5 C2_5 C3_5 -176.89(18)
C1_5 C2_5 C3_5 C4_5 0.9(3)
C2_5 C3_5 C4_5 C5_5 -1.0(3)
C3_5 C4_5 C5_5 C6_5 -0.5(3)
C4_5 C5_5 C6_5 C1_5 2.1(3)
C2_5 C1_5 C6_5 C5_5 -2.2(3)
C2_1 C1_5 C6_5 C5_5 175.36(18)
C4_1 C3_1 C1_6 C6_6 65.3(3)
C2_1 C3_1 C1_6 C6_6 -115.7(2)
C4_1 C3_1 C1_6 C2_6 -119.4(2)
C2_1 C3_1 C1_6 C2_6 59.6(2)
C6_6 C1_6 C2_6 C3_6 -0.9(3)
C3_1 C1_6 C2_6 C3_6 -176.36(17)
C1_6 C2_6 C3_6 C4_6 1.3(3)
C2_6 C3_6 C4_6 C5_6 -0.6(3)
C3_6 C4_6 C5_6 C6_6 -0.5(3)
C4_6 C5_6 C6_6 C1_6 0.8(3)
C2_6 C1_6 C6_6 C5_6 -0.1(3)
C3_1 C1_6 C6_6 C5_6 175.23(17)
C3_1 C4_1 C1_7 C6_7 104.4(2)
B1_1 C4_1 C1_7 C6_7 -79.4(2)
C3_1 C4_1 C1_7 C2_7 -80.4(2)
B1_1 C4_1 C1_7 C2_7 95.8(2)
C6_7 C1_7 C2_7 C3_7 0.3(3)
C4_1 C1_7 C2_7 C3_7 -175.07(18)
C1_7 C2_7 C3_7 C4_7 -0.5(3)
C2_7 C3_7 C4_7 C5_7 0.2(3)
C3_7 C4_7 C5_7 C6_7 0.2(3)
C2_7 C1_7 C6_7 C5_7 0.1(3)
C4_1 C1_7 C6_7 C5_7 175.41(18)
C4_7 C5_7 C6_7 C1_7 -0.3(3)
C1_9 B2_8 C1_8 C2_8 175.60(17)
C4_8 B2_8 C1_8 C2_8 -0.70(19)
C1_9 B2_8 C1_8 C1_11 -3.5(3)
C4_8 B2_8 C1_8 C1_11 -179.77(16)
C1_11 C1_8 C2_8 C1_12 -6.9(3)
B2_8 C1_8 C2_8 C1_12 174.04(17)
C1_11 C1_8 C2_8 C3_8 178.12(16)
B2_8 C1_8 C2_8 C3_8 -0.97(19)
C1_8 C2_8 C3_8 C4_8 2.7(2)
C1_12 C2_8 C3_8 C4_8 -172.76(16)
C1_8 C2_8 C3_8 C1_13 -175.37(16)
C1_12 C2_8 C3_8 C1_13 9.2(2)
C1_13 C3_8 C4_8 C1_14 1.1(3)
C2_8 C3_8 C4_8 C1_14 -176.83(15)
C1_13 C3_8 C4_8 B2_8 174.97(17)
C2_8 C3_8 C4_8 B2_8 -2.92(19)
C1_9 B2_8 C4_8 C3_8 -173.82(18)
C1_8 B2_8 C4_8 C3_8 2.26(18)
C1_9 B2_8 C4_8 C1_14 -0.3(3)
C1_8 B2_8 C4_8 C1_14 175.77(16)
C4_8 B2_8 C1_9 C4_9 -179.18(18)
C1_8 B2_8 C1_9 C4_9 5.5(3)
C4_8 B2_8 C1_9 S2_9 1.5(3)
C1_8 B2_8 C1_9 S2_9 -173.80(14)
C2_9 S2_9 C1_9 C4_9 -0.18(15)
C2_9 S2_9 C1_9 B2_8 179.23(16)
C1_9 S2_9 C2_9 C3_9 0.45(15)
C1_9 S2_9 C2_9 Si2_10 -177.51(12)
S2_9 C2_9 C3_9 C4_9 -0.6(2)
Si2_10 C2_9 C3_9 C4_9 177.22(15)
B2_8 C1_9 C4_9 C3_9 -179.52(18)
S2_9 C1_9 C4_9 C3_9 -0.1(2)
C2_9 C3_9 C4_9 C1_9 0.5(3)
C3_9 C2_9 Si2_10 C1_10 -98.2(2)
S2_9 C2_9 Si2_10 C1_10 79.40(15)
C3_9 C2_9 Si2_10 C3_10 140.73(19)
S2_9 C2_9 Si2_10 C3_10 -41.70(15)
C3_9 C2_9 Si2_10 C2_10 19.6(2)
S2_9 C2_9 Si2_10 C2_10 -162.87(12)
C2_8 C1_8 C1_11 C6_11 -78.6(2)
B2_8 C1_8 C1_11 C6_11 100.3(2)
C2_8 C1_8 C1_11 C2_11 106.4(2)
B2_8 C1_8 C1_11 C2_11 -74.7(2)
C6_11 C1_11 C2_11 C3_11 0.2(3)
C1_8 C1_11 C2_11 C3_11 175.34(17)
C1_11 C2_11 C3_11 C4_11 -0.6(3)
C2_11 C3_11 C4_11 C5_11 0.4(3)
C3_11 C4_11 C5_11 C6_11 0.3(3)
C4_11 C5_11 C6_11 C1_11 -0.8(3)
C2_11 C1_11 C6_11 C5_11 0.5(3)
C1_8 C1_11 C6_11 C5_11 -174.75(16)
C1_8 C2_8 C1_12 C2_12 59.9(3)
C3_8 C2_8 C1_12 C2_12 -125.49(19)
C1_8 C2_8 C1_12 C6_12 -120.0(2)
C3_8 C2_8 C1_12 C6_12 54.6(2)
C6_12 C1_12 C2_12 C3_12 0.7(3)
C2_8 C1_12 C2_12 C3_12 -179.24(17)
C1_12 C2_12 C3_12 C4_12 0.9(3)
C2_12 C3_12 C4_12 C5_12 -1.4(3)
C3_12 C4_12 C5_12 C6_12 0.2(3)
C4_12 C5_12 C6_12 C1_12 1.4(3)
C2_12 C1_12 C6_12 C5_12 -1.9(3)
C2_8 C1_12 C6_12 C5_12 178.07(17)
C4_8 C3_8 C1_13 C2_13 -120.2(2)
C2_8 C3_8 C1_13 C2_13 57.5(2)
C4_8 C3_8 C1_13 C6_13 59.6(3)
C2_8 C3_8 C1_13 C6_13 -122.67(18)
C6_13 C1_13 C2_13 C3_13 -2.0(3)
C3_8 C1_13 C2_13 C3_13 177.82(17)
C1_13 C2_13 C3_13 C4_13 2.3(3)
C2_13 C3_13 C4_13 C5_13 -0.4(3)
C3_13 C4_13 C5_13 C6_13 -1.7(3)
C4_13 C5_13 C6_13 C1_13 2.0(3)
C2_13 C1_13 C6_13 C5_13 -0.1(3)
C3_8 C1_13 C6_13 C5_13 -179.95(17)
C3_8 C4_8 C1_14 C6_14 55.0(3)
B2_8 C4_8 C1_14 C6_14 -117.4(2)
C3_8 C4_8 C1_14 C2_14 -126.14(19)
B2_8 C4_8 C1_14 C2_14 61.4(3)
C6_14 C1_14 C2_14 C3_14 -0.3(3)
C4_8 C1_14 C2_14 C3_14 -179.23(16)
C1_14 C2_14 C3_14 C4_14 0.8(3)
C2_14 C3_14 C4_14 C5_14 -0.6(3)
C3_14 C4_14 C5_14 C6_14 0.0(3)
C4_14 C5_14 C6_14 C1_14 0.5(3)
C2_14 C1_14 C6_14 C5_14 -0.3(3)
C4_8 C1_14 C6_14 C5_14 178.57(16)
